data_2206673
loop_
_publ_author_name
'Luzyanin, Konstantin'
'Haukka, Matti'
'Izotova, Yulia A.'
'Kukushkin,  Vadim Yu.'
'Pombeiro, Armando J. L.'

_publ_section_title
;
 <i>trans</i>-Tetrachlorobis[(<i>E</i>)-ethyl
 2-(1-iminopropoxyimino)propanoate]platinum(IV)
;
_journal_coeditor_code CV6558
_journal_issue 9
_journal_name_full 'Acta Crystallographica Section E'
_journal_page_first m1765
_journal_page_last m1767
_journal_paper_doi 10.1107/S1600536805025183
_journal_volume 61
_journal_year 2005
_chemical_formula_iupac '[Pt Cl4 (C16 H28 N4 O6)]'
_chemical_formula_moiety 'C16 H28 Cl4 N4 O6 Pt'
_chemical_formula_sum 'C16 H28 Cl4 N4 O6 Pt'
_chemical_formula_weight 709.31
_chemical_name_systematic
;
trans-Tetrachlorobis[(E)-ethyl 2-(1-iminopropoxyimino)propanoate]platinum(IV)
;
_space_group_IT_number 14
_symmetry_cell_setting monoclinic
_symmetry_space_group_name_Hall '-P 2ybc'
_symmetry_space_group_name_H-M 'P 1 21/c 1'
_atom_sites_solution_hydrogens geom
_atom_sites_solution_primary direct
_atom_sites_solution_secondary difmap
_audit_creation_method SHELXL97
_cell_angle_alpha 90.00
_cell_angle_beta 106.939(2)
_cell_angle_gamma 90.00
_cell_formula_units_Z 2
_cell_length_a 8.5514(3)
_cell_length_b 8.3410(3)
_cell_length_c 17.6134(7)
_cell_measurement_reflns_used 11553
_cell_measurement_temperature 100(2)
_cell_measurement_theta_max 27.47
_cell_measurement_theta_min 2.49
_cell_volume 1201.81(8)
_computing_cell_refinement 'DENZO/SCALEPACK (Otwinowski & Minor, 1997)'
_computing_data_collection 'COLLECT (Nonius, 2000)'
_computing_data_reduction DENZO/SCALEPACK
_computing_molecular_graphics 'XP in SHELXTL (Sheldrick, 2003)'
_computing_publication_material SHELXL97
_computing_structure_refinement 'SHELXL97 (Sheldrick, 1997)'
_computing_structure_solution 'SHELXS97 (Sheldrick, 1997)'
_diffrn_ambient_temperature 100(2)
_diffrn_detector_area_resol_mean 9
_diffrn_measured_fraction_theta_full 0.997
_diffrn_measured_fraction_theta_max 0.997
_diffrn_measurement_device '95mm CCD camera on \k-goniostat'
_diffrn_measurement_device_type 'Nonius KappaCCD area-detector'
_diffrn_measurement_method '\f scans, and \w scans with \k offset'
_diffrn_radiation_monochromator 'horizonally mounted graphite crystal'
_diffrn_radiation_source 'fine-focus sealed tube'
_diffrn_radiation_type MoK\a
_diffrn_radiation_wavelength 0.71073
_diffrn_reflns_av_R_equivalents 0.0329
_diffrn_reflns_av_sigmaI/netI 0.0331
_diffrn_reflns_limit_h_max 10
_diffrn_reflns_limit_h_min -11
_diffrn_reflns_limit_k_max 9
_diffrn_reflns_limit_k_min -10
_diffrn_reflns_limit_l_max 22
_diffrn_reflns_limit_l_min -22
_diffrn_reflns_number 11553
_diffrn_reflns_theta_full 27.47
_diffrn_reflns_theta_max 27.47
_diffrn_reflns_theta_min 2.49
_diffrn_standards_number 0
_exptl_absorpt_coefficient_mu 6.322
_exptl_absorpt_correction_T_max 0.3875
_exptl_absorpt_correction_T_min 0.2704
_exptl_absorpt_correction_type multi-scan
_exptl_absorpt_process_details '(XPREP in SHELXTL; Sheldrick, 2003)'
_exptl_crystal_colour yellow
_exptl_crystal_density_diffrn 1.960
_exptl_crystal_density_method 'not measured'
_exptl_crystal_description block
_exptl_crystal_F_000 692
_exptl_crystal_size_max 0.17
_exptl_crystal_size_mid 0.16
_exptl_crystal_size_min 0.15
_refine_diff_density_max 0.775
_refine_diff_density_min -1.401
_refine_ls_extinction_method none
_refine_ls_goodness_of_fit_ref 1.086
_refine_ls_hydrogen_treatment constr
_refine_ls_matrix_type full
_refine_ls_number_parameters 145
_refine_ls_number_reflns 2748
_refine_ls_number_restraints 0
_refine_ls_restrained_S_all 1.086
_refine_ls_R_factor_all 0.0297
_refine_ls_R_factor_gt 0.0202
_refine_ls_shift/su_max 0.001
_refine_ls_shift/su_mean 0.000
_refine_ls_structure_factor_coef Fsqd
_refine_ls_weighting_details 'calc w = 1/[\s^2^(Fo^2^)+(0.0126P)^2^+0.4361P] where P = (Fo^2^+2Fc^2^)/3'
_refine_ls_weighting_scheme calc
_refine_ls_wR_factor_gt 0.0401
_refine_ls_wR_factor_ref 0.0423
_reflns_number_gt 2274
_reflns_number_total 2748
_reflns_threshold_expression I>2\s(I)
_cod_data_source_file cv6558.cif
_cod_data_source_block I
_cod_original_sg_symbol_H-M 'P 21/c'
_cod_database_code 2206673
_cod_database_fobs_code 2206673

loop_
_symmetry_equiv_pos_as_xyz
'x, y, z'
'-x, y+1/2, -z+1/2'
'-x, -y, -z'
'x, -y-1/2, z-1/2'

loop_
_atom_site_label
_atom_site_fract_x
_atom_site_fract_y
_atom_site_fract_z
_atom_site_U_iso_or_equiv
_atom_site_adp_type
_atom_site_calc_flag
_atom_site_refinement_flags
_atom_site_occupancy
_atom_site_type_symbol
Pt1 0.0000 0.0000 0.0000 0.01196(5) Uani d S 1 Pt
Cl1 -0.12400(8) -0.08601(9) -0.12882(4) 0.01751(14) Uani d . 1 Cl
Cl2 -0.24660(7) 0.10073(9) 0.01023(4) 0.01822(15) Uani d . 1 Cl
O1 -0.1347(2) -0.4454(2) 0.08360(11) 0.0196(4) Uani d . 1 O
O2 0.1627(2) -0.7057(3) 0.30654(11) 0.0243(5) Uani d . 1 O
O3 0.2872(2) -0.5123(2) 0.25730(12) 0.0215(5) Uani d . 1 O
N1 -0.0287(3) -0.2138(3) 0.04816(13) 0.0147(5) Uani d . 1 N
H1 0.0617 -0.2480 0.0826 0.018 Uiso calc R 1 H
N2 0.0225(3) -0.4632(3) 0.14134(14) 0.0191(6) Uani d . 1 N
C1 -0.1477(3) -0.3102(3) 0.03998(16) 0.0178(6) Uani d . 1 C
C2 -0.3180(3) -0.2946(4) -0.01449(17) 0.0209(6) Uani d . 1 C
H2A -0.3236 -0.2000 -0.0491 0.025 Uiso calc R 1 H
H2B -0.3942 -0.2762 0.0175 0.025 Uiso calc R 1 H
C3 -0.3727(4) -0.4430(4) -0.06615(19) 0.0263(7) Uani d . 1 C
H3A -0.3069 -0.4536 -0.1031 0.039 Uiso calc R 1 H
H3B -0.4883 -0.4323 -0.0962 0.039 Uiso calc R 1 H
H3C -0.3580 -0.5384 -0.0323 0.039 Uiso calc R 1 H
C4 0.0061(3) -0.5635(4) 0.19350(16) 0.0169(6) Uani d . 1 C
C5 -0.1482(3) -0.6435(4) 0.19566(16) 0.0201(6) Uani d . 1 C
H5A -0.2295 -0.5620 0.1976 0.030 Uiso calc R 1 H
H5B -0.1267 -0.7118 0.2429 0.030 Uiso calc R 1 H
H5C -0.1900 -0.7093 0.1479 0.030 Uiso calc R 1 H
C6 0.1626(3) -0.6019(4) 0.25982(16) 0.0176(6) Uani d . 1 C
C7 0.4395(3) -0.5500(4) 0.31963(17) 0.0218(7) Uani d . 1 C
H7A 0.4153 -0.5653 0.3708 0.026 Uiso calc R 1 H
H7B 0.5164 -0.4589 0.3257 0.026 Uiso calc R 1 H
C8 0.5190(3) -0.7016(4) 0.29922(17) 0.0239(7) Uani d . 1 C
H8A 0.4441 -0.7924 0.2947 0.036 Uiso calc R 1 H
H8B 0.6207 -0.7233 0.3412 0.036 Uiso calc R 1 H
H8C 0.5433 -0.6863 0.2487 0.036 Uiso calc R 1 H

loop_
_atom_site_aniso_label
_atom_site_aniso_U_11
_atom_site_aniso_U_22
_atom_site_aniso_U_33
_atom_site_aniso_U_12
_atom_site_aniso_U_13
_atom_site_aniso_U_23
Pt1 0.01299(8) 0.01114(8) 0.01040(7) -0.00026(6) 0.00127(5) 0.00058(6)
Cl1 0.0201(3) 0.0177(4) 0.0120(3) -0.0002(3) 0.0004(2) -0.0018(3)
Cl2 0.0157(3) 0.0196(4) 0.0188(3) 0.0026(3) 0.0041(2) 0.0001(3)
O1 0.0175(10) 0.0185(11) 0.0188(10) -0.0025(8) -0.0012(8) 0.0048(8)
O2 0.0235(11) 0.0276(13) 0.0204(11) 0.0006(9) 0.0042(8) 0.0074(9)
O3 0.0168(10) 0.0201(12) 0.0236(11) -0.0002(8) -0.0005(8) 0.0045(9)
N1 0.0137(11) 0.0144(13) 0.0145(11) 0.0005(9) 0.0014(8) -0.0003(10)
N2 0.0173(12) 0.0185(15) 0.0182(12) 0.0008(9) -0.0001(10) 0.0019(10)
C1 0.0245(15) 0.0146(16) 0.0143(13) 0.0009(12) 0.0057(11) 0.0004(12)
C2 0.0170(14) 0.0223(17) 0.0212(15) -0.0033(12) 0.0023(11) 0.0024(13)
C3 0.0209(15) 0.0280(18) 0.0269(16) -0.0018(13) 0.0021(12) -0.0014(14)
C4 0.0197(14) 0.0138(15) 0.0168(14) 0.0016(12) 0.0047(11) -0.0019(12)
C5 0.0212(14) 0.0198(17) 0.0178(14) -0.0015(12) 0.0034(11) 0.0015(12)
C6 0.0244(15) 0.0123(15) 0.0201(14) 0.0014(12) 0.0128(11) -0.0002(12)
C7 0.0173(14) 0.0225(17) 0.0201(15) -0.0015(12) -0.0030(11) 0.0013(12)
C8 0.0173(14) 0.033(2) 0.0201(15) -0.0024(13) 0.0034(11) -0.0033(13)

loop_
_atom_type_symbol
_atom_type_description
_atom_type_scat_dispersion_real
_atom_type_scat_dispersion_imag
_atom_type_scat_source
C C 0.0033 0.0016 'International Tables Vol C Tables 4.2.6.8 and 6.1.1.4'
H H 0.0000 0.0000 'International Tables Vol C Tables 4.2.6.8 and 6.1.1.4'
N N 0.0061 0.0033 'International Tables Vol C Tables 4.2.6.8 and 6.1.1.4'
O O 0.0106 0.0060 'International Tables Vol C Tables 4.2.6.8 and 6.1.1.4'
Cl Cl 0.1484 0.1585 'International Tables Vol C Tables 4.2.6.8 and 6.1.1.4'
Pt Pt -1.7033 8.3905 'International Tables Vol C Tables 4.2.6.8 and 6.1.1.4'

loop_
_geom_angle_atom_site_label_1
_geom_angle_atom_site_label_2
_geom_angle_atom_site_label_3
_geom_angle_site_symmetry_1
_geom_angle_site_symmetry_3
_geom_angle
_geom_angle_publ_flag
N1 Pt1 N1 3 . 180.0 ?
N1 Pt1 Cl1 3 . 86.51(6) ?
N1 Pt1 Cl1 . . 93.49(6) y
N1 Pt1 Cl1 3 3 93.49(6) ?
N1 Pt1 Cl1 . 3 86.51(6) ?
Cl1 Pt1 Cl1 . 3 180.0 ?
N1 Pt1 Cl2 3 . 86.40(6) ?
N1 Pt1 Cl2 . . 93.60(6) y
Cl1 Pt1 Cl2 . . 91.21(2) y
Cl1 Pt1 Cl2 3 . 88.79(2) ?
N1 Pt1 Cl2 3 3 93.60(6) ?
N1 Pt1 Cl2 . 3 86.40(6) ?
Cl1 Pt1 Cl2 . 3 88.79(2) ?
Cl1 Pt1 Cl2 3 3 91.21(2) ?
Cl2 Pt1 Cl2 . 3 180.0 ?
C1 O1 N2 . . 113.2(2) ?
C6 O3 C7 . . 113.8(2) ?
C1 N1 Pt1 . . 134.54(19) ?
C1 N1 H1 . . 112.7 ?
Pt1 N1 H1 . . 112.7 ?
C4 N2 O1 . . 107.5(2) ?
N1 C1 O1 . . 122.2(2) ?
N1 C1 C2 . . 127.9(3) ?
O1 C1 C2 . . 109.9(2) ?
C1 C2 C3 . . 112.5(2) ?
C1 C2 H2A . . 109.1 ?
C3 C2 H2A . . 109.1 ?
C1 C2 H2B . . 109.1 ?
C3 C2 H2B . . 109.1 ?
H2A C2 H2B . . 107.8 ?
C2 C3 H3A . . 109.5 ?
C2 C3 H3B . . 109.5 ?
H3A C3 H3B . . 109.5 ?
C2 C3 H3C . . 109.5 ?
H3A C3 H3C . . 109.5 ?
H3B C3 H3C . . 109.5 ?
N2 C4 C5 . . 126.4(2) ?
N2 C4 C6 . . 115.4(2) ?
C5 C4 C6 . . 118.1(2) ?
C4 C5 H5A . . 109.5 ?
C4 C5 H5B . . 109.5 ?
H5A C5 H5B . . 109.5 ?
C4 C5 H5C . . 109.5 ?
H5A C5 H5C . . 109.5 ?
H5B C5 H5C . . 109.5 ?
O2 C6 O3 . . 126.8(3) ?
O2 C6 C4 . . 120.1(2) ?
O3 C6 C4 . . 113.1(2) ?
O3 C7 C8 . . 111.0(2) ?
O3 C7 H7A . . 109.4 ?
C8 C7 H7A . . 109.4 ?
O3 C7 H7B . . 109.4 ?
C8 C7 H7B . . 109.4 ?
H7A C7 H7B . . 108.0 ?
C7 C8 H8A . . 109.5 ?
C7 C8 H8B . . 109.5 ?
H8A C8 H8B . . 109.5 ?
C7 C8 H8C . . 109.5 ?
H8A C8 H8C . . 109.5 ?
H8B C8 H8C . . 109.5 ?

loop_
_geom_bond_atom_site_label_1
_geom_bond_atom_site_label_2
_geom_bond_site_symmetry_2
_geom_bond_distance
_geom_bond_publ_flag
Pt1 N1 3 2.020(2) ?
Pt1 N1 . 2.020(2) y
Pt1 Cl1 . 2.3206(6) y
Pt1 Cl1 3 2.3207(6) ?
Pt1 Cl2 . 2.3252(6) y
Pt1 Cl2 3 2.3252(6) ?
O1 C1 . 1.351(3) y
O1 N2 . 1.437(3) y
O2 C6 . 1.195(3) y
O3 C6 . 1.312(3) y
O3 C7 . 1.472(3) y
N1 C1 . 1.272(3) y
N1 H1 . 0.8800 ?
N2 C4 . 1.280(4) ?
C1 C2 . 1.498(4) y
C2 C3 . 1.527(4) y
C2 H2A . 0.9900 ?
C2 H2B . 0.9900 ?
C3 H3A . 0.9800 ?
C3 H3B . 0.9800 ?
C3 H3C . 0.9800 ?
C4 C5 . 1.489(4) ?
C4 C6 . 1.532(4) ?
C5 H5A . 0.9800 ?
C5 H5B . 0.9800 ?
C5 H5C . 0.9800 ?
C7 C8 . 1.527(4) y
C7 H7A . 0.9900 ?
C7 H7B . 0.9900 ?
C8 H8A . 0.9800 ?
C8 H8B . 0.9800 ?
C8 H8C . 0.9800 ?

loop_
_geom_hbond_atom_site_label_D
_geom_hbond_atom_site_label_H
_geom_hbond_atom_site_label_A
_geom_hbond_distance_DH
_geom_hbond_distance_HA
_geom_hbond_distance_DA
_geom_hbond_angle_DHA
N1 H1 N2 0.88 2.15 2.607(3) 112

loop_
_geom_torsion_atom_site_label_1
_geom_torsion_atom_site_label_2
_geom_torsion_atom_site_label_3
_geom_torsion_atom_site_label_4
_geom_torsion_site_symmetry_1
_geom_torsion
Cl1 Pt1 N1 C1 . -48.5(3)
Cl1 Pt1 N1 C1 3 131.5(3)
Cl2 Pt1 N1 C1 . 42.9(3)
Cl2 Pt1 N1 C1 3 -137.1(3)
C1 O1 N2 C4 . 160.7(2)
Pt1 N1 C1 O1 . -176.72(19)
Pt1 N1 C1 C2 . 1.7(5)
N2 O1 C1 N1 . 2.7(4)
N2 O1 C1 C2 . -176.0(2)
N1 C1 C2 C3 . 127.2(3)
O1 C1 C2 C3 . -54.2(3)
O1 N2 C4 C5 . -1.8(4)
O1 N2 C4 C6 . 178.7(2)
C7 O3 C6 O2 . 0.4(4)
C7 O3 C6 C4 . -178.8(2)
N2 C4 C6 O2 . -172.5(3)
C5 C4 C6 O2 . 7.9(4)
N2 C4 C6 O3 . 6.7(4)
C5 C4 C6 O3 . -172.9(2)
C6 O3 C7 C8 . 77.4(3)
